data_9009866
loop_
_publ_author_name
'Moore, P. B.'

_publ_section_title
;
 The crystal structure of welinite (Mn+4,W)<1(Mn+2,W,Mg)<3Si(O,OH)7
;
_journal_name_full 'Arkiv for Mineralogi och Geologi'
_journal_page_first 459
_journal_page_last 466
_journal_volume 4
_journal_year 1969
_chemical_compound_source 'Langban, Sweden'
_chemical_formula_sum 'Mg0.3 Mn2.81 O7 Si W0.4'
_chemical_name_mineral Welinite
_space_group_IT_number 173
_symmetry_space_group_name_Hall 'P 6c'
_symmetry_space_group_name_H-M 'P 63'
_cell_angle_alpha 90
_cell_angle_beta 90
_cell_angle_gamma 120
_cell_length_a 8.155
_cell_length_b 8.155
_cell_length_c 4.785
_cell_formula_units_Z 2
_cell_volume 275.588
_database_code_amcsd 0012047
_exptl_crystal_density_diffrn 4.523
_cod_original_formula_sum 'Mn2.81 W.4 Mg.3 Si O7'
_cod_database_code 9009866

loop_
_space_group_symop_operation_xyz
x,y,z
x-y,x,1/2+z
-y,x-y,z
-x,-y,1/2+z
-x+y,-x,z
y,-x+y,1/2+z

loop_
_atom_site_label
_atom_site_fract_x
_atom_site_fract_y
_atom_site_fract_z
_atom_site_occupancy
_atom_site_U_iso_or_equiv
Mn4+1 0.00000 0.00000 0.01500 0.80000 0.01127
W1 0.00000 0.00000 0.01500 0.10000 0.01127
Mn2+2 0.30430 0.89060 0.00000 0.67000 0.00963
W2 0.30430 0.89060 0.00000 0.10000 0.00963
Mg2 0.30430 0.89060 0.00000 0.10000 0.00963
Si 0.33333 0.66667 0.43700 1.00000 0.00405
O1 0.33333 0.66667 0.76700 1.00000 0.00165
O2 0.13500 0.63000 0.29700 1.00000 0.00570
O3 0.05800 0.84300 -0.23400 1.00000 0.01507

loop_
_cod_related_entry_id
_cod_related_entry_database
_cod_related_entry_code
1 AMCSD 0012047
